data_2004864
loop_
_publ_author_name
'Mukherjee, S.'
'Bisht, K. S.'
'Parmar, V. S.'
'Errington, W.'

_publ_section_title
;
 3,5-Dichloro-2,6-dimethoxycyclohexa-2,5-diene-1,4-dione
;
_journal_issue 5
_journal_name_full 'Acta Crystallographica Section C'
_journal_page_first 1211
_journal_page_last 1213
_journal_paper_doi 10.1107/S0108270195015745
_journal_volume 52
_journal_year 1996
_chemical_formula_sum 'C8 H6 Cl2 O4'
_chemical_formula_weight 237.03
_chemical_name_systematic
;
 2,6-dichloro-3,5-dimethoxy-2,5-cyclohexadiene-1,4-dione
;
_space_group_IT_number 62
_symmetry_cell_setting orthorhombic
_symmetry_space_group_name_Hall '-P 2ac 2n'
_symmetry_space_group_name_H-M 'P n m a'
_audit_creation_method SHELXL
_cell_angle_alpha 90.00
_cell_angle_beta 90.00
_cell_angle_gamma 90.00
_cell_formula_units_Z 4
_cell_length_a 9.840(7)
_cell_length_b 16.198(12)
_cell_length_c 5.690(4)
_cell_measurement_reflns_used 27
_cell_measurement_temperature 210(2)
_cell_measurement_theta_max 12
_cell_measurement_theta_min 9
_cell_volume 906.9(11)
_computing_cell_refinement 'Siemens P3R3 system'
_computing_data_collection 'Siemens P3R3 system'
_computing_data_reduction 'SHELXTL-Plus (Sheldrick, 1990)'
_computing_molecular_graphics SHELXTL-Plus
_computing_publication_material SHELXL-93
_computing_structure_refinement 'SHELXL-93 (Sheldrick, 1993)'
_computing_structure_solution SHELXTL-Plus
_diffrn_ambient_temperature 210(2)
_diffrn_measurement_device 'Siemens P3R3'
_diffrn_measurement_method \w-2\q
_diffrn_radiation_monochromator graphite
_diffrn_radiation_source 'normal-focus sealed tube'
_diffrn_radiation_type MoK\a
_diffrn_radiation_wavelength 0.71073
_diffrn_reflns_av_R_equivalents 0.0158
_diffrn_reflns_av_sigmaI/netI 0.0125
_diffrn_reflns_limit_h_max 11
_diffrn_reflns_limit_h_min 0
_diffrn_reflns_limit_k_max 19
_diffrn_reflns_limit_k_min -1
_diffrn_reflns_limit_l_max 6
_diffrn_reflns_limit_l_min 0
_diffrn_reflns_number 897
_diffrn_reflns_theta_max 25.04
_diffrn_reflns_theta_min 2.51
_diffrn_standards_decay_% none
_diffrn_standards_interval_count 200
_diffrn_standards_number 3
_exptl_absorpt_coefficient_mu 0.698
_exptl_absorpt_correction_type none
_exptl_crystal_colour orange
_exptl_crystal_density_diffrn 1.736
_exptl_crystal_density_method none
_exptl_crystal_description 'irregular block'
_exptl_crystal_F_000 480
_exptl_crystal_size_max 0.71
_exptl_crystal_size_mid 0.53
_exptl_crystal_size_min 0.46
_refine_diff_density_max 0.350
_refine_diff_density_min -0.314
_refine_ls_extinction_coef 0.122(8)
_refine_ls_extinction_method SHELXL
_refine_ls_goodness_of_fit_all 1.070
_refine_ls_goodness_of_fit_obs 1.086
_refine_ls_hydrogen_treatment noref
_refine_ls_matrix_type full
_refine_ls_number_parameters 72
_refine_ls_number_reflns 836
_refine_ls_number_restraints 0
_refine_ls_restrained_S_all 1.070
_refine_ls_restrained_S_obs 1.086
_refine_ls_R_factor_all 0.0361
_refine_ls_R_factor_obs 0.0342
_refine_ls_shift/esd_max 0.000
_refine_ls_shift/esd_mean 0.000
_refine_ls_structure_factor_coef Fsqd
_refine_ls_weighting_details 'w=1/[\s^2^(Fo^2^)+( 0.0631P)^2^+0.2335P] where P=(Fo^2^+2Fc^2^)/3'
_refine_ls_weighting_scheme calc
_refine_ls_wR_factor_all 0.0895
_refine_ls_wR_factor_obs 0.0875
_reflns_number_observed 780
_reflns_number_total 836
_reflns_observed_criterion >2sigma(I)
_cod_data_source_file cf1054.cif
_cod_data_source_block sa1del
_cod_depositor_comments
;
The following automatic conversions were performed:

'_refine_ls_weighting_scheme' value 'calc w=1/[\s^2^(Fo^2^)+(
0.0631P)^2^+0.2335P] where P=(Fo^2^+2Fc^2^)/3' was changed to 'calc'.
New tag '_refine_ls_weighting_details' was created. The value of the
new tag was set to 'w=1/[\s^2^(Fo^2^)+( 0.0631P)^2^+0.2335P] where
P=(Fo^2^+2Fc^2^)/3'.

Automatic conversion script
Id: cif_fix_values 3143 2015-03-26 13:38:13Z robertas 
;
_cod_database_code 2004864

loop_
_symmetry_equiv_pos_as_xyz
'x, y, z'
'-x+1/2, -y, z+1/2'
'-x, y+1/2, -z'
'x+1/2, -y+1/2, -z+1/2'
'-x, -y, -z'
'x-1/2, y, -z-1/2'
'x, -y-1/2, z'
'-x-1/2, y-1/2, z-1/2'

loop_
_atom_site_aniso_label
_atom_site_aniso_U_11
_atom_site_aniso_U_22
_atom_site_aniso_U_33
_atom_site_aniso_U_12
_atom_site_aniso_U_13
_atom_site_aniso_U_23
Cl1 0.0418(4) 0.0262(3) 0.0431(4) -0.0044(2) 0.0065(2) 0.0061(2)
O1 0.0384(9) 0.0359(9) 0.0398(10) 0.000 0.0153(8) 0.000
O2 0.0439(7) 0.0247(6) 0.0461(8) -0.0023(5) 0.0133(6) -0.0095(6)
O3 0.0533(11) 0.0416(10) 0.0249(10) 0.000 0.0052(8) 0.000
C1 0.0245(13) 0.0298(13) 0.0267(11) 0.000 -0.0004(9) 0.000
C2 0.0277(8) 0.0232(9) 0.0287(8) -0.0029(6) -0.0023(6) 0.0021(7)
C3 0.0276(8) 0.0233(8) 0.0282(8) -0.0007(6) -0.0033(6) -0.0038(6)
C4 0.0247(11) 0.0317(12) 0.0225(11) 0.000 -0.0018(9) 0.000
C5 0.0380(10) 0.0354(10) 0.0396(10) 0.0054(8) 0.0054(8) -0.0105(7)

loop_
_atom_site_label
_atom_site_occupancy
_atom_site_fract_x
_atom_site_fract_y
_atom_site_fract_z
_atom_site_U_iso_or_equiv
_atom_site_thermal_displace_type
_atom_site_calc_flag
_atom_site_refinement_flags
_atom_site_type_symbol
Cl1 1 .77934(5) .41765(3) .22049(9) .0370(3) Uani d . Cl
O1 1 .8619(2) .2500 .0886(3) .0380(5) Uani d S O
O2 1 .60524(13) .40178(7) .6233(2) .0383(4) Uani d . O
O3 1 .5719(2) .2500 .8630(3) .0399(5) Uani d S O
C1 1 .7813(2) .2500 .2507(4) .0270(6) Uani d S C
C2 1 .7284(2) .32727(10) .3518(3) .0265(4) Uani d . C
C3 1 .6453(2) .32901(9) .5384(3) .0264(4) Uani d . C
C4 1 .6136(2) .2500 .6631(4) .0263(5) Uani d S C
C5 1 .4890(2) .40990(13) .7762(3) .0377(5) Uani d . C
H5A 1 .4526(8) .4654(3) .7638(17) .057 Uiso calc R H
H5B 1 .5164(3) .3994(8) .9372(4) .057 Uiso calc R H
H5C 1 .4199(6) .3704(6) .7303(15) .057 Uiso calc R H

loop_
_atom_type_symbol
_atom_type_description
_atom_type_scat_dispersion_real
_atom_type_scat_dispersion_imag
_atom_type_scat_source
C C 0.0033 0.0016 'International Tables Vol C Tables 4.2.6.8 and 6.1.1.4'
H H 0.0000 0.0000 'International Tables Vol C Tables 4.2.6.8 and 6.1.1.4'
O O 0.0106 0.0060 'International Tables Vol C Tables 4.2.6.8 and 6.1.1.4'
Cl Cl 0.1484 0.1585 'International Tables Vol C Tables 4.2.6.8 and 6.1.1.4'

loop_
_geom_angle_atom_site_label_1
_geom_angle_atom_site_label_2
_geom_angle_atom_site_label_3
_geom_angle_site_symmetry_1
_geom_angle_site_symmetry_3
_geom_angle
_geom_angle_publ_flag
C3 O2 C5 . . 122.24(13) y
O1 C1 C2 . . 121.76(10) y
O1 C1 C2 . 7_565 121.76(10) ?
C2 C1 C2 . 7_565 116.5(2) y
C3 C2 C1 . . 122.87(15) y
C3 C2 Cl1 . . 120.28(13) y
C1 C2 Cl1 . . 116.84(14) ?
O2 C3 C2 . . 119.09(14) y
O2 C3 C4 . . 121.48(15) y
C2 C3 C4 . . 119.02(15) y
O3 C4 C3 . 7_565 121.13(10) ?
O3 C4 C3 . . 121.13(10) y
C3 C4 C3 7_565 . 117.6(2) y

loop_
_geom_bond_atom_site_label_1
_geom_bond_atom_site_label_2
_geom_bond_site_symmetry_2
_geom_bond_distance
_geom_bond_publ_flag
Cl1 C2 . 1.718(2) y
O1 C1 . 1.217(3) y
O2 C3 . 1.334(2) y
O2 C5 . 1.443(2) y
O3 C4 . 1.209(3) y
C1 C2 . 1.472(2) y
C1 C2 7_565 1.472(2) y
C2 C3 . 1.340(2) y
C3 C4 . 1.497(2) y
C4 C3 7_565 1.497(2) y
